data_1569849
loop_
_publ_author_name
'Pham, Duyen N. K.'
'Sackett, Nathan B.'
'Chadeayne, Andrew R.'
'Golen, James A.'
'Manke, David R.'

_publ_section_title
;
 Bis(4-acetoxy-N-ethyl-N-n-propyltryptammonium) fumarate--fumaric acid
 (1/1)
;
_journal_coeditor_code HB4447
_journal_issue 9
_journal_name_full IUCrData
_journal_paper_doi 10.1107/S2414314623007794
_journal_volume 8
_journal_year 2023
_chemical_formula_iupac 'C17 H25 N2 O2 +, 0.5C4 H2 O4 2-, 0.5C4 H4 O4'
_chemical_formula_moiety 'C17 H25 N2 O2 +, 0.5(C4 H2 O4 2-), 0.5(C4 H4 O4)'
_chemical_formula_sum 'C21 H28 N2 O6'
_chemical_formula_weight 404.45
_chemical_name_common
;
Bis(4-acetoxy-<i>N</i>-ethyl-<i>N</i>-<i>n</i>-propyltryptammonium)
fumarate--fumaric acid
(1/1)
;
_chemical_name_systematic
;
Bis{[2-(4-acetyloxy-1<i>H</i>-indol-3-yl)ethyl](ethyl)propylazanium}
but-2-enedioate--(<i>E</i>)-butenedioic acid (1/1)
;
_space_group_crystal_system triclinic
_space_group_IT_number 2
_space_group_name_Hall '-P 1'
_space_group_name_H-M_alt 'P -1'
_atom_sites_solution_hydrogens mixed
_audit_creation_method
;
Olex2 1.5
(compiled 2023.03.06 svn.rbb2c1857 for OlexSys, GUI svn.r6748)
;
_cell_angle_alpha 65.094(3)
_cell_angle_beta 75.354(3)
_cell_angle_gamma 76.718(3)
_cell_formula_units_Z 2
_cell_length_a 8.7642(8)
_cell_length_b 10.8653(9)
_cell_length_c 12.6564(11)
_cell_measurement_reflns_used 8239
_cell_measurement_temperature 297(2)
_cell_measurement_theta_max 26.34
_cell_measurement_theta_min 2.755
_cell_volume 1047.12(16)
_computing_cell_refinement
;
SAINT (Bruker, 2018)
;
_computing_data_collection
;
APEX 3 (Bruker, 2018)
;
_computing_data_reduction
;
SAINT (Bruker, 2018)
;
_computing_molecular_graphics
;
OLEX2 (Dolomanov <i>et al.</i>,  2009)
;
_computing_publication_material
;
publCIF (Westrip, 2010)
;
_computing_structure_refinement
;
<i>SHELXL2019/3</i> (Sheldrick, 2015b)
;
_computing_structure_solution
;
<i>SHELXT2014/5</i> (Sheldrick, 2015a)
;
_diffrn_ambient_temperature 297.15
_diffrn_measured_fraction_theta_full 0.990
_diffrn_measured_fraction_theta_max 0.990
_diffrn_measurement_device_type 'Bruker D8 Venture CMOS'
_diffrn_measurement_method '\f and \w scans'
_diffrn_radiation_type MoK\a
_diffrn_radiation_wavelength 0.71073
_diffrn_reflns_av_R_equivalents 0.0405
_diffrn_reflns_av_unetI/netI 0.0251
_diffrn_reflns_limit_h_max 10
_diffrn_reflns_limit_h_min -10
_diffrn_reflns_limit_k_max 13
_diffrn_reflns_limit_k_min -13
_diffrn_reflns_limit_l_max 15
_diffrn_reflns_limit_l_min -15
_diffrn_reflns_number 28835
_diffrn_reflns_theta_full 25.242
_diffrn_reflns_theta_max 26.406
_diffrn_reflns_theta_min 2.755
_diffrn_source_current 30.0
_diffrn_source_power 1.5
_diffrn_source_voltage 50.0
_diffrn_standards_number 0
_exptl_absorpt_coefficient_mu 0.094
_exptl_absorpt_correction_T_max 0.745
_exptl_absorpt_correction_T_min 0.721
_exptl_absorpt_correction_type multi-scan
_exptl_absorpt_process_details
;
(SADABS; Krause <i>et al.</i>,  2015)
;
_exptl_crystal_colour colourless
_exptl_crystal_density_diffrn 1.283
_exptl_crystal_description BLOCK
_exptl_crystal_F_000 432
_exptl_crystal_size_max 0.22
_exptl_crystal_size_mid 0.2
_exptl_crystal_size_min 0.12
_refine_diff_density_max 0.353
_refine_diff_density_min -0.220
_refine_ls_extinction_method none
_refine_ls_goodness_of_fit_ref 1.026
_refine_ls_hydrogen_treatment mixed
_refine_ls_matrix_type full
_refine_ls_number_parameters 341
_refine_ls_number_reflns 4251
_refine_ls_number_restraints 115
_refine_ls_restrained_S_all 1.031
_refine_ls_R_factor_all 0.0751
_refine_ls_R_factor_gt 0.0561
_refine_ls_shift/su_max 0.000
_refine_ls_shift/su_mean 0.000
_refine_ls_structure_factor_coef Fsqd
_refine_ls_weighting_details 'w=1/[\s^2^(Fo^2^)+(0.0482P)^2^+0.5076P] where P=(Fo^2^+2Fc^2^)/3'
_refine_ls_weighting_scheme calc
_refine_ls_wR_factor_gt 0.1258
_refine_ls_wR_factor_ref 0.1370
_reflns_number_gt 3227
_reflns_number_total 4251
_reflns_threshold_expression 'I > 2\s(I)'
_cod_data_source_file hb4447.cif
_cod_data_source_block I
_cod_database_code 1569849
_shelx_space_group_comment
;
The symmetry employed for this shelxl refinement is uniquely defined
by the following loop, which should always be used as a source of
symmetry information in preference to the above space-group names.
They are only intended as comments.
;
_shelx_estimated_absorpt_t_min 0.980
_shelx_estimated_absorpt_t_max 0.989

loop_
_space_group_symop_operation_xyz
'x, y, z'
'-x, -y, -z'

loop_
_atom_site_type_symbol
_atom_site_label
_atom_site_fract_x
_atom_site_fract_y
_atom_site_fract_z
_atom_site_U_iso_or_equiv
_atom_site_adp_type
_atom_site_calc_flag
_atom_site_occupancy
_atom_site_disorder_assembly
_atom_site_disorder_group
O O1 0.27647(17) -0.80720(14) 1.03014(13) 0.0591(4) Uani d 1 . .
O O2 0.5398(2) -0.8121(2) 0.97964(16) 0.0830(6) Uani d 1 . .
O O3 0.1315(2) -0.02323(17) 0.80306(14) 0.0773(5) Uani d 1 . .
O O4 -0.0658(2) 0.14933(15) 0.76151(12) 0.0627(4) Uani d 1 . .
H H4A -0.024(3) 0.168(3) 0.6856(11) 0.094 Uiso d 1 . .
O O5 0.1155(2) 0.21798(14) 0.36799(12) 0.0647(4) Uani d 1 . .
O O6 0.0480(2) 0.23432(14) 0.54237(12) 0.0604(4) Uani d 1 . .
N N1 0.1435(3) -0.3427(2) 0.82261(18) 0.0772(6) Uani d 1 . .
H H1 0.096(3) -0.272(2) 0.772(2) 0.093 Uiso d 1 . .
N N2 0.2880(2) -0.56997(17) 1.29957(15) 0.0529(4) Uani d 1 . .
H H2 0.220(2) -0.6296(18) 1.3266(19) 0.063 Uiso d 1 . .
C C1 0.1785(3) -0.3645(2) 0.9298(2) 0.0744(7) Uani d 1 . .
H H1A 0.169952 -0.296392 0.958025 0.089 Uiso calc 1 . .
C C2 0.1695(2) -0.4643(2) 0.80871(18) 0.0583(6) Uani d 1 . .
C C3 0.1561(3) -0.4964(3) 0.71526(19) 0.0694(7) Uani d 1 . .
H H3 0.123104 -0.428623 0.647012 0.083 Uiso calc 1 . .
C C4 0.1927(3) -0.6296(3) 0.7277(2) 0.0700(7) Uani d 1 . .
H H4 0.187362 -0.652530 0.665853 0.084 Uiso calc 1 . .
C C5 0.2379(3) -0.7321(3) 0.8300(2) 0.0629(6) Uani d 1 . .
H H5 0.259661 -0.822787 0.836792 0.075 Uiso calc 1 . .
C C6 0.2508(2) -0.7010(2) 0.92117(17) 0.0508(5) Uani d 1 . .
C C7 0.2216(2) -0.5657(2) 0.91297(16) 0.0491(5) Uani d 1 . .
C C8 0.2275(3) -0.5003(2) 0.98849(17) 0.0558(5) Uani d 1 . .
C C9 0.2847(3) -0.5751(2) 1.10637(19) 0.0527(8) Uani d 0.895(7) A 1
H H9A 0.223769 -0.650132 1.155249 0.063 Uiso calc 0.895(7) A 1
H H9B 0.395507 -0.614059 1.092468 0.063 Uiso calc 0.895(7) A 1
C C10 0.2694(4) -0.4845(3) 1.17281(19) 0.0490(8) Uani d 0.895(7) A 1
H H10A 0.350332 -0.424109 1.135008 0.059 Uiso calc 0.895(7) A 1
H H10B 0.165866 -0.428210 1.170602 0.059 Uiso calc 0.895(7) A 1
C C9A 0.182(3) -0.524(3) 1.1193(10) 0.069(8) Uani d 0.105(7) A 2
H H9AA 0.093424 -0.456113 1.130631 0.083 Uiso calc 0.105(7) A 2
H H9AB 0.149277 -0.613887 1.164253 0.083 Uiso calc 0.105(7) A 2
C C10A 0.320(2) -0.514(3) 1.1640(9) 0.089(12) Uani d 0.105(7) A 2
H H10C 0.337116 -0.419607 1.132379 0.107 Uiso calc 0.105(7) A 2
H H10D 0.415098 -0.566634 1.136772 0.107 Uiso calc 0.105(7) A 2
C C11 0.4486(5) -0.6529(6) 1.3152(4) 0.0547(11) Uani d 0.741(6) A 1
H H11A 0.528096 -0.591640 1.285811 0.066 Uiso calc 0.741(6) A 1
H H11B 0.474027 -0.708899 1.268550 0.066 Uiso calc 0.741(6) A 1
C C12 0.4558(6) -0.7450(5) 1.4437(4) 0.0717(12) Uani d 0.741(6) A 1
H H12A 0.365280 -0.795179 1.477680 0.086 Uiso calc 0.741(6) A 1
H H12B 0.450747 -0.689565 1.488122 0.086 Uiso calc 0.741(6) A 1
C C13 0.6093(5) -0.8451(4) 1.4525(4) 0.1003(16) Uani d 0.741(6) A 1
H H13A 0.605799 -0.911371 1.532280 0.150 Uiso calc 0.741(6) A 1
H H13B 0.697996 -0.796160 1.430637 0.150 Uiso calc 0.741(6) A 1
H H13C 0.620986 -0.891082 1.400040 0.150 Uiso calc 0.741(6) A 1
C C14 0.2341(7) -0.4813(5) 1.3701(4) 0.0505(10) Uani d 0.741(6) A 1
H H14A 0.215332 -0.540227 1.453431 0.061 Uiso calc 0.741(6) A 1
H H14B 0.133039 -0.426905 1.350644 0.061 Uiso calc 0.741(6) A 1
C C15 0.3488(6) -0.3845(5) 1.3515(5) 0.0649(12) Uani d 0.741(6) A 1
H H15A 0.300869 -0.327687 1.395530 0.097 Uiso calc 0.741(6) A 1
H H15B 0.372168 -0.327944 1.268845 0.097 Uiso calc 0.741(6) A 1
H H15C 0.445657 -0.437161 1.378303 0.097 Uiso calc 0.741(6) A 1
C C11A 0.266(3) -0.493(2) 1.3766(17) 0.090(7) Uani d 0.259(6) A 2
H H11C 0.282534 -0.553750 1.456143 0.108 Uiso calc 0.259(6) A 2
H H11D 0.160829 -0.439951 1.380442 0.108 Uiso calc 0.259(6) A 2
C C12A 0.394(2) -0.3992(17) 1.3153(14) 0.077(4) Uani d 0.259(6) A 2
H H12C 0.499877 -0.450786 1.312186 0.093 Uiso calc 0.259(6) A 2
H H12D 0.378019 -0.336885 1.235901 0.093 Uiso calc 0.259(6) A 2
C C13A 0.3632(14) -0.3249(12) 1.3981(10) 0.084(3) Uani d 0.259(6) A 2
H H13D 0.442001 -0.265190 1.373427 0.125 Uiso calc 0.259(6) A 2
H H13E 0.368967 -0.390507 1.477188 0.125 Uiso calc 0.259(6) A 2
H H13F 0.259198 -0.271806 1.396039 0.125 Uiso calc 0.259(6) A 2
C C14A 0.439(2) -0.671(2) 1.3038(19) 0.100(9) Uani d 0.259(6) A 2
H H14C 0.526145 -0.616857 1.265809 0.121 Uiso calc 0.259(6) A 2
H H14D 0.437114 -0.716748 1.253028 0.121 Uiso calc 0.259(6) A 2
C C15A 0.487(3) -0.783(2) 1.4176(17) 0.129(8) Uani d 0.259(6) A 2
H H15D 0.480279 -0.871008 1.419487 0.194 Uiso calc 0.259(6) A 2
H H15E 0.416676 -0.769476 1.484596 0.194 Uiso calc 0.259(6) A 2
H H15F 0.594408 -0.779507 1.420176 0.194 Uiso calc 0.259(6) A 2
C C16 0.4261(3) -0.8539(2) 1.0513(2) 0.0568(5) Uani d 1 . .
C C17 0.4260(4) -0.9596(2) 1.1741(2) 0.0785(7) Uani d 1 . .
H H17A 0.346455 -0.928264 1.228438 0.118 Uiso calc 1 . .
H H17B 0.528807 -0.974856 1.194762 0.118 Uiso calc 1 . .
H H17C 0.402813 -1.043724 1.177925 0.118 Uiso calc 1 . .
C C18 0.0174(3) 0.0486(2) 0.83333(17) 0.0506(5) Uani d 1 . .
C C19 -0.0428(3) 0.0340(2) 0.95887(17) 0.0524(5) Uani d 1 . .
H H19 -0.145138 0.075199 0.978794 0.063 Uiso calc 1 . .
C C20 0.0593(2) 0.17179(18) 0.47610(16) 0.0453(4) Uani d 1 . .
C C21 0.0000(2) 0.03642(17) 0.52990(15) 0.0434(4) Uani d 1 . .
H H21 -0.039388 0.001939 0.610781 0.052 Uiso calc 1 . .

loop_
_atom_site_aniso_label
_atom_site_aniso_U_11
_atom_site_aniso_U_22
_atom_site_aniso_U_33
_atom_site_aniso_U_12
_atom_site_aniso_U_13
_atom_site_aniso_U_23
O1 0.0588(9) 0.0495(8) 0.0537(8) -0.0130(7) -0.0083(7) -0.0035(6)
O2 0.0573(10) 0.0979(13) 0.0694(11) -0.0046(9) -0.0113(8) -0.0121(10)
O3 0.0949(13) 0.0707(10) 0.0511(9) 0.0132(9) -0.0160(9) -0.0199(8)
O4 0.0790(11) 0.0586(9) 0.0415(8) -0.0005(8) -0.0137(7) -0.0136(7)
O5 0.0983(12) 0.0531(8) 0.0384(7) -0.0426(8) 0.0083(7) -0.0087(6)
O6 0.0938(11) 0.0453(8) 0.0433(8) -0.0271(7) -0.0052(7) -0.0133(6)
N1 0.0837(15) 0.0567(12) 0.0508(12) 0.0138(10) -0.0049(10) 0.0016(9)
N2 0.0529(10) 0.0473(9) 0.0487(9) -0.0206(7) -0.0061(8) -0.0041(7)
C1 0.0951(19) 0.0511(12) 0.0548(14) -0.0016(12) 0.0072(12) -0.0151(10)
C2 0.0460(11) 0.0620(13) 0.0434(11) 0.0019(9) -0.0040(9) -0.0049(9)
C3 0.0475(12) 0.102(2) 0.0396(11) -0.0074(12) -0.0119(9) -0.0088(12)
C4 0.0571(14) 0.100(2) 0.0534(13) -0.0204(13) -0.0075(11) -0.0270(13)
C5 0.0560(13) 0.0737(14) 0.0624(14) -0.0216(11) -0.0037(10) -0.0270(12)
C6 0.0431(10) 0.0546(11) 0.0450(11) -0.0123(8) -0.0076(8) -0.0072(9)
C7 0.0442(10) 0.0512(11) 0.0377(10) -0.0062(8) -0.0053(8) -0.0051(8)
C8 0.0665(13) 0.0468(11) 0.0402(10) -0.0101(9) 0.0004(9) -0.0079(8)
C9 0.0639(17) 0.0400(12) 0.0419(12) -0.0031(10) -0.0032(10) -0.0096(9)
C10 0.0513(16) 0.0403(12) 0.0436(13) -0.0108(11) 0.0010(10) -0.0080(10)
C9A 0.068(11) 0.075(11) 0.070(11) -0.018(8) -0.013(8) -0.028(8)
C10A 0.070(13) 0.094(15) 0.092(15) -0.033(9) -0.031(9) -0.004(9)
C11 0.0516(19) 0.0473(18) 0.058(2) -0.0096(14) -0.0113(15) -0.0116(17)
C12 0.066(2) 0.073(2) 0.063(2) 0.0052(19) -0.0225(18) -0.0152(19)
C13 0.077(3) 0.088(3) 0.094(3) 0.008(2) -0.025(2) 0.001(2)
C14 0.057(2) 0.0467(17) 0.0506(19) -0.0126(15) -0.0136(16) -0.0163(14)
C15 0.064(3) 0.057(2) 0.085(3) -0.0126(18) -0.019(2) -0.033(2)
C11A 0.082(9) 0.097(9) 0.095(9) -0.022(5) -0.027(5) -0.028(5)
C12A 0.081(7) 0.071(6) 0.079(6) -0.020(4) -0.015(5) -0.024(4)
C13A 0.089(7) 0.081(6) 0.082(7) -0.016(5) -0.014(5) -0.032(5)
C14A 0.115(10) 0.089(9) 0.106(9) -0.035(5) -0.011(5) -0.040(5)
C15A 0.134(12) 0.127(11) 0.113(10) 0.023(9) -0.024(8) -0.053(7)
C16 0.0644(14) 0.0473(11) 0.0556(12) -0.0028(10) -0.0133(11) -0.0178(9)
C17 0.101(2) 0.0540(13) 0.0629(15) 0.0052(13) -0.0234(14) -0.0089(11)
C18 0.0631(13) 0.0458(10) 0.0445(11) -0.0113(9) -0.0088(9) -0.0173(9)
C19 0.0596(12) 0.0467(11) 0.0471(11) -0.0105(9) -0.0083(9) -0.0135(8)
C20 0.0537(11) 0.0373(9) 0.0385(10) -0.0149(8) -0.0042(8) -0.0064(8)
C21 0.0521(10) 0.0389(9) 0.0312(9) -0.0166(8) -0.0007(8) -0.0042(7)

loop_
_atom_type_symbol
_atom_type_description
_atom_type_scat_dispersion_real
_atom_type_scat_dispersion_imag
_atom_type_scat_source
C C 0.0033 0.0016 'International Tables Vol C Tables 4.2.6.8 and 6.1.1.4'
H H 0.0000 0.0000 'International Tables Vol C Tables 4.2.6.8 and 6.1.1.4'
N N 0.0061 0.0033 'International Tables Vol C Tables 4.2.6.8 and 6.1.1.4'
O O 0.0106 0.0060 'International Tables Vol C Tables 4.2.6.8 and 6.1.1.4'

loop_
_geom_angle_atom_site_label_1
_geom_angle_atom_site_label_2
_geom_angle_atom_site_label_3
_geom_angle_site_symmetry_1
_geom_angle_site_symmetry_3
_geom_angle
_geom_angle_publ_flag
C16 O1 C6 . . 119.21(16) ?
C18 O4 H4A . . 113.2(19) ?
C1 N1 H1 . . 131.7(19) ?
C2 N1 H1 . . 117.7(19) ?
C2 N1 C1 . . 109.69(18) ?
C10 N2 H2 . . 105.7(15) ?
C10A N2 H2 . . 108.6(18) ?
C11 N2 H2 . . 105.9(15) ?
C11 N2 C10 . . 114.7(3) ?
C11 N2 C14 . . 114.0(4) ?
C14 N2 H2 . . 106.6(15) ?
C14 N2 C10 . . 109.2(3) ?
C11A N2 H2 . . 112.0(16) ?
C11A N2 C10A . . 127.9(15) ?
C11A N2 C14A . . 114.3(14) ?
C14A N2 H2 . . 97.4(18) ?
C14A N2 C10A . . 90.9(7) ?
N1 C1 H1A . . 124.9 ?
C8 C1 N1 . . 110.2(2) ?
C8 C1 H1A . . 124.9 ?
N1 C2 C3 . . 131.9(2) ?
N1 C2 C7 . . 106.0(2) ?
C3 C2 C7 . . 122.1(2) ?
C2 C3 H3 . . 121.0 ?
C4 C3 C2 . . 117.9(2) ?
C4 C3 H3 . . 121.0 ?
C3 C4 H4 . . 119.2 ?
C3 C4 C5 . . 121.7(2) ?
C5 C4 H4 . . 119.2 ?
C4 C5 H5 . . 119.8 ?
C6 C5 C4 . . 120.4(2) ?
C6 C5 H5 . . 119.8 ?
C5 C6 O1 . . 119.70(19) ?
C5 C6 C7 . . 121.20(19) ?
C7 C6 O1 . . 118.72(18) ?
C2 C7 C8 . . 108.50(19) ?
C6 C7 C2 . . 116.6(2) ?
C6 C7 C8 . . 134.88(18) ?
C1 C8 C7 . . 105.5(2) ?
C1 C8 C9 . . 130.6(2) ?
C1 C8 C9A . . 105.2(12) ?
C7 C8 C9 . . 123.84(18) ?
C7 C8 C9A . . 138.6(9) ?
C8 C9 H9A . . 108.9 ?
C8 C9 H9B . . 108.9 ?
H9A C9 H9B . . 107.7 ?
C10 C9 C8 . . 113.5(2) ?
C10 C9 H9A . . 108.9 ?
C10 C9 H9B . . 108.9 ?
N2 C10 C9 . . 110.48(19) ?
N2 C10 H10A . . 109.6 ?
N2 C10 H10B . . 109.6 ?
C9 C10 H10A . . 109.6 ?
C9 C10 H10B . . 109.6 ?
H10A C10 H10B . . 108.1 ?
C8 C9A H9AA . . 109.5 ?
C8 C9A H9AB . . 109.5 ?
H9AA C9A H9AB . . 108.0 ?
C10A C9A C8 . . 110.9(12) ?
C10A C9A H9AA . . 109.5 ?
C10A C9A H9AB . . 109.5 ?
N2 C10A H10C . . 109.5 ?
N2 C10A H10D . . 109.5 ?
C9A C10A N2 . . 110.9(12) ?
C9A C10A H10C . . 109.5 ?
C9A C10A H10D . . 109.5 ?
H10C C10A H10D . . 108.1 ?
N2 C11 H11A . . 109.2 ?
N2 C11 H11B . . 109.2 ?
N2 C11 C12 . . 112.2(3) ?
H11A C11 H11B . . 107.9 ?
C12 C11 H11A . . 109.2 ?
C12 C11 H11B . . 109.2 ?
C11 C12 H12A . . 109.6 ?
C11 C12 H12B . . 109.6 ?
C11 C12 C13 . . 110.1(4) ?
H12A C12 H12B . . 108.2 ?
C13 C12 H12A . . 109.6 ?
C13 C12 H12B . . 109.6 ?
C12 C13 H13A . . 109.5 ?
C12 C13 H13B . . 109.5 ?
C12 C13 H13C . . 109.5 ?
H13A C13 H13B . . 109.5 ?
H13A C13 H13C . . 109.5 ?
H13B C13 H13C . . 109.5 ?
N2 C14 H14A . . 108.4 ?
N2 C14 H14B . . 108.4 ?
N2 C14 C15 . . 115.6(3) ?
H14A C14 H14B . . 107.4 ?
C15 C14 H14A . . 108.4 ?
C15 C14 H14B . . 108.4 ?
C14 C15 H15A . . 109.5 ?
C14 C15 H15B . . 109.5 ?
C14 C15 H15C . . 109.5 ?
H15A C15 H15B . . 109.5 ?
H15A C15 H15C . . 109.5 ?
H15B C15 H15C . . 109.5 ?
N2 C11A H11C . . 111.2 ?
N2 C11A H11D . . 111.2 ?
N2 C11A C12A . . 103.0(10) ?
H11C C11A H11D . . 109.1 ?
C12A C11A H11C . . 111.2 ?
C12A C11A H11D . . 111.2 ?
C11A C12A H12C . . 111.9 ?
C11A C12A H12D . . 111.9 ?
H12C C12A H12D . . 109.6 ?
C13A C12A C11A . . 99.6(9) ?
C13A C12A H12C . . 111.9 ?
C13A C12A H12D . . 111.9 ?
C12A C13A H13D . . 109.5 ?
C12A C13A H13E . . 109.5 ?
C12A C13A H13F . . 109.5 ?
H13D C13A H13E . . 109.5 ?
H13D C13A H13F . . 109.5 ?
H13E C13A H13F . . 109.5 ?
N2 C14A H14C . . 106.3 ?
N2 C14A H14D . . 106.3 ?
N2 C14A C15A . . 124.1(16) ?
H14C C14A H14D . . 106.4 ?
C15A C14A H14C . . 106.3 ?
C15A C14A H14D . . 106.3 ?
C14A C15A H15D . . 109.5 ?
C14A C15A H15E . . 109.5 ?
C14A C15A H15F . . 109.5 ?
H15D C15A H15E . . 109.5 ?
H15D C15A H15F . . 109.5 ?
H15E C15A H15F . . 109.5 ?
O1 C16 C17 . . 110.6(2) ?
O2 C16 O1 . . 122.7(2) ?
O2 C16 C17 . . 126.7(2) ?
C16 C17 H17A . . 109.5 ?
C16 C17 H17B . . 109.5 ?
C16 C17 H17C . . 109.5 ?
H17A C17 H17B . . 109.5 ?
H17A C17 H17C . . 109.5 ?
H17B C17 H17C . . 109.5 ?
O3 C18 O4 . . 124.62(19) ?
O3 C18 C19 . . 123.65(19) ?
O4 C18 C19 . . 111.71(18) ?
C18 C19 H19 . . 118.8 ?
C19 C19 C18 2_557 . 122.3(3) ?
C19 C19 H19 2_557 . 118.8 ?
O5 C20 O6 . . 123.40(16) ?
O5 C20 C21 . . 118.75(17) ?
O6 C20 C21 . . 117.85(16) ?
C20 C21 H21 . . 118.1 ?
C21 C21 C20 2_556 . 123.8(2) ?
C21 C21 H21 2_556 . 118.1 ?

loop_
_geom_bond_atom_site_label_1
_geom_bond_atom_site_label_2
_geom_bond_site_symmetry_2
_geom_bond_distance
_geom_bond_publ_flag
O1 C6 . 1.408(2) ?
O1 C16 . 1.343(3) ?
O2 C16 . 1.194(3) ?
O3 C18 . 1.206(3) ?
O4 H4A . 0.889(10) ?
O4 C18 . 1.299(2) ?
O5 C20 . 1.250(2) ?
O6 C20 . 1.258(2) ?
N1 H1 . 0.869(10) ?
N1 C1 . 1.377(3) ?
N1 C2 . 1.366(3) ?
N2 H2 . 0.880(10) ?
N2 C10 . 1.507(3) ?
N2 C10A . 1.533(10) ?
N2 C11 . 1.497(3) ?
N2 C14 . 1.501(3) ?
N2 C11A . 1.490(8) ?
N2 C14A . 1.510(8) ?
C1 H1A . 0.9300 ?
C1 C8 . 1.364(3) ?
C2 C3 . 1.404(3) ?
C2 C7 . 1.419(3) ?
C3 H3 . 0.9300 ?
C3 C4 . 1.357(4) ?
C4 H4 . 0.9300 ?
C4 C5 . 1.384(3) ?
C5 H5 . 0.9300 ?
C5 C6 . 1.368(3) ?
C6 C7 . 1.396(3) ?
C7 C8 . 1.426(3) ?
C8 C9 . 1.519(3) ?
C8 C9A . 1.524(10) ?
C9 H9A . 0.9700 ?
C9 H9B . 0.9700 ?
C9 C10 . 1.508(3) ?
C10 H10A . 0.9700 ?
C10 H10B . 0.9700 ?
C9A H9AA . 0.9700 ?
C9A H9AB . 0.9700 ?
C9A C10A . 1.491(10) ?
C10A H10C . 0.9700 ?
C10A H10D . 0.9700 ?
C11 H11A . 0.9700 ?
C11 H11B . 0.9700 ?
C11 C12 . 1.518(5) ?
C12 H12A . 0.9700 ?
C12 H12B . 0.9700 ?
C12 C13 . 1.518(5) ?
C13 H13A . 0.9600 ?
C13 H13B . 0.9600 ?
C13 H13C . 0.9600 ?
C14 H14A . 0.9700 ?
C14 H14B . 0.9700 ?
C14 C15 . 1.526(5) ?
C15 H15A . 0.9600 ?
C15 H15B . 0.9600 ?
C15 H15C . 0.9600 ?
C11A H11C . 0.9700 ?
C11A H11D . 0.9700 ?
C11A C12A . 1.516(9) ?
C12A H12C . 0.9700 ?
C12A H12D . 0.9700 ?
C12A C13A . 1.515(9) ?
C13A H13D . 0.9600 ?
C13A H13E . 0.9600 ?
C13A H13F . 0.9600 ?
C14A H14C . 0.9700 ?
C14A H14D . 0.9700 ?
C14A C15A . 1.525(11) ?
C15A H15D . 0.9600 ?
C15A H15E . 0.9600 ?
C15A H15F . 0.9600 ?
C16 C17 . 1.494(3) ?
C17 H17A . 0.9600 ?
C17 H17B . 0.9600 ?
C17 H17C . 0.9600 ?
C18 C19 . 1.494(3) ?
C19 C19 2_557 1.298(4) ?
C19 H19 . 0.9300 ?
C20 C21 . 1.492(2) ?
C21 C21 2_556 1.305(4) ?
C21 H21 . 0.9300 ?

loop_
_geom_hbond_atom_site_label_D
_geom_hbond_atom_site_label_H
_geom_hbond_atom_site_label_A
_geom_hbond_site_symmetry_A
_geom_hbond_distance_DH
_geom_hbond_distance_HA
_geom_hbond_distance_DA
_geom_hbond_angle_DHA
_geom_hbond_publ_flag
O4 H4A O6 . 0.889(10) 1.654(12) 2.531(2) 168(3) yes
N2 H2 O5 1_546 0.880(10) 1.894(11) 2.757(2) 166(2) yes
C9 H9A O5 1_546 0.97 2.51 3.316(3) 140.8 no
C10 H10A O2 2_647 0.97 2.63 3.537(3) 156.0 no
C9A H9AB O5 1_546 0.97 2.44 3.24(2) 139.2 no
C9A H9AB N1 2_547 0.97 2.67 3.28(2) 121.4 no
C12A H12D O2 2_647 0.97 2.53 3.441(17) 156.3 no

loop_
_geom_torsion_atom_site_label_1
_geom_torsion_atom_site_label_2
_geom_torsion_atom_site_label_3
_geom_torsion_atom_site_label_4
_geom_torsion_site_symmetry_1
_geom_torsion_site_symmetry_2
_geom_torsion_site_symmetry_3
_geom_torsion_site_symmetry_4
_geom_torsion
_geom_torsion_publ_flag
O1 C6 C7 C2 . . . . -169.44(17) ?
O1 C6 C7 C8 . . . . 8.5(3) ?
O3 C18 C19 C19 . . . 2_557 16.7(4) ?
O4 C18 C19 C19 . . . 2_557 -162.0(2) ?
O5 C20 C21 C21 . . . 2_556 -1.5(4) ?
O6 C20 C21 C21 . . . 2_556 177.7(2) ?
N1 C1 C8 C7 . . . . -0.2(3) ?
N1 C1 C8 C9 . . . . 177.5(2) ?
N1 C1 C8 C9A . . . . -152.1(9) ?
N1 C2 C3 C4 . . . . 179.3(2) ?
N1 C2 C7 C6 . . . . 177.81(18) ?
N1 C2 C7 C8 . . . . -0.7(2) ?
N2 C11 C12 C13 . . . . 169.6(5) ?
N2 C11A C12A C13A . . . . 179.8(14) ?
C1 N1 C2 C3 . . . . -178.1(2) ?
C1 N1 C2 C7 . . . . 0.6(3) ?
C1 C8 C9 C10 . . . . 6.4(4) ?
C1 C8 C9A C10A . . . . -95(2) ?
C2 N1 C1 C8 . . . . -0.2(3) ?
C2 C3 C4 C5 . . . . 1.7(3) ?
C2 C7 C8 C1 . . . . 0.5(2) ?
C2 C7 C8 C9 . . . . -177.3(2) ?
C2 C7 C8 C9A . . . . 137.2(16) ?
C3 C2 C7 C6 . . . . -3.4(3) ?
C3 C2 C7 C8 . . . . 178.10(19) ?
C3 C4 C5 C6 . . . . -1.7(3) ?
C4 C5 C6 O1 . . . . 171.77(19) ?
C4 C5 C6 C7 . . . . -1.1(3) ?
C5 C6 C7 C2 . . . . 3.5(3) ?
C5 C6 C7 C8 . . . . -178.5(2) ?
C6 O1 C16 O2 . . . . -2.6(3) ?
C6 O1 C16 C17 . . . . 176.42(19) ?
C6 C7 C8 C1 . . . . -177.5(2) ?
C6 C7 C8 C9 . . . . 4.6(4) ?
C6 C7 C8 C9A . . . . -40.9(16) ?
C7 C2 C3 C4 . . . . 0.9(3) ?
C7 C8 C9 C10 . . . . -176.3(2) ?
C7 C8 C9A C10A . . . . 128.1(16) ?
C8 C9 C10 N2 . . . . 165.70(19) ?
C8 C9A C10A N2 . . . . -167.0(16) ?
C10 N2 C11 C12 . . . . -175.5(4) ?
C10 N2 C14 C15 . . . . -75.4(5) ?
C10A N2 C11A C12A . . . . -42(2) ?
C10A N2 C14A C15A . . . . -173(3) ?
C11 N2 C10 C9 . . . . 64.1(4) ?
C11 N2 C14 C15 . . . . 54.3(6) ?
C14 N2 C10 C9 . . . . -166.6(3) ?
C14 N2 C11 C12 . . . . 57.5(6) ?
C11A N2 C10A C9A . . . . -114(3) ?
C11A N2 C14A C15A . . . . 54(3) ?
C14A N2 C10A C9A . . . . 124(3) ?
C14A N2 C11A C12A . . . . 70(2) ?
C16 O1 C6 C5 . . . . 94.6(2) ?
C16 O1 C6 C7 . . . . -92.4(2) ?
